data_4502551
loop_
_publ_author_name
'Ling, Irene'
'Alias, Yatimah'
'Sobolev, Alexandre N.'
'Raston, Colin L.'

_publ_section_title
;
 p-Sulfonatocalix[4]arene&#x2212;Pyrrolidinium Complexation in Building
 Multicomponent Layered Arrays
;
_journal_issue 3
_journal_name_full 'Crystal Growth &amp; Design'
_journal_page_first 1312
_journal_paper_doi 10.1021/cg901354x
_journal_volume 10
_journal_year 2010
_chemical_formula_moiety 'C28 H33 Gd O23 S4, C25 H22 P, C9 H20 N, 3(H2 O)'
_chemical_formula_sum 'C62 H81 Gd N O26 P S4'
_chemical_formula_weight 1572.74
_chemical_name_systematic
; 
 ? 
;
_space_group_IT_number 2
_symmetry_cell_setting triclinic
_symmetry_Int_Tables_number 2
_symmetry_space_group_name_Hall '-P 1'
_symmetry_space_group_name_H-M 'P -1'
_atom_sites_solution_hydrogens geom
_atom_sites_solution_primary direct
_atom_sites_solution_secondary difmap
_audit_creation_method SHELXL-97
_cell_angle_alpha 78.959(2)
_cell_angle_beta 75.828(2)
_cell_angle_gamma 73.233(2)
_cell_formula_units_Z 2
_cell_length_a 12.5895(3)
_cell_length_b 14.5373(3)
_cell_length_c 19.6811(3)
_cell_measurement_reflns_used 49918
_cell_measurement_temperature 100(2)
_cell_measurement_theta_max 37.55
_cell_measurement_theta_min 3.24
_cell_volume 3315.41(12)
_computing_cell_refinement
;
CrysAlis RED, Oxford Diffraction Ltd.,
Version 1.171.32.29 (release 10-06-2008 CrysAlis171 .NET)
(compiled Jun 10 2008,16:49:55)
;
_computing_data_collection
;
CrysAlis RED, Oxford Diffraction Ltd.,
Version 1.171.32.29 (release 10-06-2008 CrysAlis171 .NET)
(compiled Jun 10 2008,16:49:55)
;
_computing_data_reduction
;
CrysAlis RED, Oxford Diffraction Ltd.,
Version 1.171.32.29 (release 10-06-2008 CrysAlis171 .NET)
(compiled Jun 10 2008,16:49:55)
;
_computing_molecular_graphics 'X-Seed 2.0 (Barbour, 2001)'
_computing_publication_material 'SHELXL-97 (Sheldrick, 2008)'
_computing_structure_refinement 'SHELXL-97 (Sheldrick, 2008)'
_computing_structure_solution 'SHELXS-97 (Sheldrick, 2008)'
_diffrn_ambient_temperature 100(2)
_diffrn_detector_area_resol_mean 10.4738
_diffrn_measured_fraction_theta_full 0.998
_diffrn_measured_fraction_theta_max 0.957
_diffrn_measurement_device_type 'Oxford Diffraction Gemini-R Ultra, Ruby CCD'
_diffrn_measurement_method '\w scans'
_diffrn_radiation_monochromator graphite
_diffrn_radiation_source 'normal-focus sealed tube'
_diffrn_radiation_type MoK\a
_diffrn_radiation_wavelength 0.71073
_diffrn_reflns_av_R_equivalents 0.0451
_diffrn_reflns_av_sigmaI/netI 0.0580
_diffrn_reflns_limit_h_max 21
_diffrn_reflns_limit_h_min -21
_diffrn_reflns_limit_k_max 24
_diffrn_reflns_limit_k_min -24
_diffrn_reflns_limit_l_max 33
_diffrn_reflns_limit_l_min -33
_diffrn_reflns_number 125644
_diffrn_reflns_theta_full 35.00
_diffrn_reflns_theta_max 37.64
_diffrn_reflns_theta_min 3.25
_exptl_absorpt_coefficient_mu 1.235
_exptl_absorpt_correction_T_max 1.0000
_exptl_absorpt_correction_T_min 0.8491
_exptl_absorpt_correction_type multi-scan
_exptl_absorpt_process_details
;
CrysAlis RED, Oxford Diffraction Ltd.,
Version 1.171.32.29 (release 10-06-2008 CrysAlis171 .NET)
(compiled Jun 10 2008,16:49:55)
Empirical absorption correction using spherical harmonics,
 implemented in SCALE3 ABSPACK scaling algorithm.
;
_exptl_crystal_colour colorless
_exptl_crystal_density_diffrn 1.575
_exptl_crystal_density_meas ?
_exptl_crystal_description needle
_exptl_crystal_F_000 1622
_exptl_crystal_size_max 0.34
_exptl_crystal_size_mid 0.16
_exptl_crystal_size_min 0.09
_refine_diff_density_max 2.097
_refine_diff_density_min -0.828
_refine_diff_density_rms 0.118
_refine_ls_extinction_method none
_refine_ls_goodness_of_fit_ref 0.999
_refine_ls_hydrogen_treatment constr
_refine_ls_matrix_type full
_refine_ls_number_parameters 856
_refine_ls_number_reflns 33737
_refine_ls_number_restraints 0
_refine_ls_restrained_S_all 0.999
_refine_ls_R_factor_all 0.0533
_refine_ls_R_factor_gt 0.0336
_refine_ls_shift/su_max 0.003
_refine_ls_shift/su_mean 0.000
_refine_ls_structure_factor_coef Fsqd
_refine_ls_weighting_details 'calc w=1/[\s^2^(Fo^2^)+(0.0400P)^2^+0.0000P] where P=(Fo^2^+2Fc^2^)/3'
_refine_ls_weighting_scheme calc
_refine_ls_wR_factor_gt 0.0765
_refine_ls_wR_factor_ref 0.0798
_reflns_number_gt 25650
_reflns_number_total 33737
_reflns_threshold_expression >2sigma(I)
_cod_data_source_file cg901354x_si_001.cif
_cod_data_source_block 140708b1
_cod_depositor_comments
;
The following automatic conversions were performed:

'_exptl_crystal_density_meas' value 'not measured' was changed to '?'
- the value is perceived as not measured.

Automatic conversion script
Id: cif_fix_values 3008 2015-01-20 13:52:24Z robertas 
;
_cod_database_code 4502551

loop_
_symmetry_equiv_pos_as_xyz
'x, y, z'
'-x, -y, -z'

loop_
_atom_site_label
_atom_site_type_symbol
_atom_site_fract_x
_atom_site_fract_y
_atom_site_fract_z
_atom_site_U_iso_or_equiv
_atom_site_adp_type
_atom_site_occupancy
_atom_site_symmetry_multiplicity
_atom_site_calc_flag
_atom_site_refinement_flags
Gd1 Gd 0.058247(6) 0.735020(5) 0.465605(4) 0.01010(2) Uani 1 1 d .
O01W O 0.19982(10) 0.80156(9) 0.38484(6) 0.0178(2) Uani 1 1 d .
H01A H 0.1743 0.8410 0.3512 0.027 Uiso 1 1 d .
H01B H 0.2401 0.8270 0.4008 0.027 Uiso 1 1 d .
O02W O -0.03186(10) 0.82558(9) 0.36892(6) 0.0200(2) Uani 1 1 d .
H02A H -0.1024 0.8529 0.3755 0.030 Uiso 1 1 d .
H02B H 0.0023 0.8647 0.3405 0.030 Uiso 1 1 d .
O03W O -0.09700(10) 0.66963(9) 0.47379(6) 0.0181(2) Uani 1 1 d .
H03A H -0.0996 0.6185 0.5028 0.027 Uiso 1 1 d .
H03B H -0.1151 0.6634 0.4363 0.027 Uiso 1 1 d .
O04W O 0.18588(10) 0.59415(9) 0.50704(6) 0.0184(2) Uani 1 1 d .
H04A H 0.2084 0.5819 0.5459 0.028 Uiso 1 1 d .
H04B H 0.2019 0.5413 0.4898 0.028 Uiso 1 1 d .
O05W O 0.16973(10) 0.77980(9) 0.53390(7) 0.0190(2) Uani 1 1 d .
H05A H 0.1837 0.8323 0.5376 0.028 Uiso 1 1 d .
H05B H 0.2012 0.7353 0.5629 0.028 Uiso 1 1 d .
O06W O -0.04907(11) 0.88739(9) 0.50116(6) 0.0217(2) Uani 1 1 d .
H06A H -0.0796 0.9376 0.4758 0.033 Uiso 1 1 d .
H06B H -0.0643 0.9000 0.5434 0.033 Uiso 1 1 d .
O07W O -0.02679(10) 0.69605(9) 0.58897(6) 0.0176(2) Uani 1 1 d .
H07A H 0.0065 0.7125 0.6157 0.026 Uiso 1 1 d .
H07B H -0.0216 0.6356 0.5994 0.026 Uiso 1 1 d .
O08W O 0.83226(10) 0.04498(9) 0.42233(6) 0.0188(2) Uani 1 1 d .
H08A H 0.7820 0.0237 0.4129 0.028 Uiso 1 1 d .
H08B H 0.8772 0.0572 0.3838 0.028 Uiso 1 1 d .
O09W O 0.31973(12) -0.08697(11) 0.41190(9) 0.0343(3) Uani 1 1 d .
H09A H 0.3606 -0.0473 0.4051 0.051 Uiso 1 1 d .
H09B H 0.2564 -0.0557 0.4013 0.051 Uiso 1 1 d .
O10W O 0.83577(13) 0.65737(11) 0.36158(9) 0.0362(4) Uani 1 1 d .
H10A H 0.7793 0.7037 0.3535 0.054 Uiso 1 1 d .
H10B H 0.8334 0.6091 0.3440 0.054 Uiso 1 1 d .
O1 O 0.39215(9) 0.40365(8) 0.09767(5) 0.01085(18) Uani 1 1 d .
C11 C 0.33215(12) 0.43581(10) 0.15833(7) 0.0101(2) Uani 1 1 d .
C12 C 0.37604(11) 0.48942(10) 0.19250(8) 0.0103(2) Uani 1 1 d .
C13 C 0.31608(12) 0.51912(10) 0.25741(8) 0.0122(2) Uani 1 1 d .
H13 H 0.3456 0.5547 0.2808 0.015 Uiso 1 1 calc R
C14 C 0.21256(12) 0.49669(11) 0.28827(8) 0.0120(2) Uani 1 1 d .
C15 C 0.16749(12) 0.44686(11) 0.25378(8) 0.0119(2) Uani 1 1 d .
H15 H 0.0961 0.4336 0.2746 0.014 Uiso 1 1 calc R
C16 C 0.22548(12) 0.41618(10) 0.18907(8) 0.0102(2) Uani 1 1 d .
S1 S 0.14193(3) 0.52151(3) 0.374200(19) 0.01363(7) Uani 1 1 d .
O11 O 0.12720(9) 0.62452(8) 0.37649(6) 0.01348(19) Uani 1 1 d .
O12 O 0.03523(11) 0.49431(9) 0.38823(7) 0.0232(3) Uani 1 1 d .
O13 O 0.21502(11) 0.46113(9) 0.42215(7) 0.0238(3) Uani 1 1 d .
C1 C 0.48993(12) 0.51036(10) 0.15856(8) 0.0114(2) Uani 1 1 d .
H1A H 0.5002 0.5156 0.1066 0.014 Uiso 1 1 calc R
H1B H 0.4899 0.5737 0.1701 0.014 Uiso 1 1 calc R
O2 O 0.59462(9) 0.32633(8) 0.10159(6) 0.01266(19) Uani 1 1 d .
H2 H 0.5282 0.3624 0.1013 0.019 Uiso 1 1 calc R
C21 C 0.63464(11) 0.34480(10) 0.15379(7) 0.0097(2) Uani 1 1 d .
C22 C 0.72666(11) 0.27524(10) 0.17730(7) 0.0097(2) Uani 1 1 d .
C23 C 0.77423(12) 0.29536(10) 0.22770(8) 0.0107(2) Uani 1 1 d .
H23 H 0.8354 0.2485 0.2445 0.013 Uiso 1 1 calc R
C24 C 0.73211(12) 0.38430(10) 0.25354(8) 0.0106(2) Uani 1 1 d .
C25 C 0.64009(12) 0.45207(10) 0.23152(8) 0.0107(2) Uani 1 1 d .
H25 H 0.6114 0.5118 0.2506 0.013 Uiso 1 1 calc R
C26 C 0.58930(11) 0.43388(10) 0.18205(8) 0.0101(2) Uani 1 1 d .
S2 S 0.79789(3) 0.41385(3) 0.312532(19) 0.01117(6) Uani 1 1 d .
O21 O 0.78526(11) 0.51772(9) 0.29825(7) 0.0200(2) Uani 1 1 d .
O22 O 0.73617(9) 0.38538(9) 0.38398(6) 0.0167(2) Uani 1 1 d .
O23 O 0.91479(9) 0.35672(9) 0.29993(6) 0.0181(2) Uani 1 1 d .
C2 C 0.77761(11) 0.18034(10) 0.14610(8) 0.0110(2) Uani 1 1 d .
H2A H 0.7894 0.1943 0.0939 0.013 Uiso 1 1 calc R
H2B H 0.8526 0.1500 0.1587 0.013 Uiso 1 1 calc R
O3 O 0.63044(9) 0.15142(8) 0.06488(6) 0.01262(19) Uani 1 1 d .
H3 H 0.6219 0.2112 0.0666 0.019 Uiso 1 1 calc R
C31 C 0.63034(12) 0.10121(10) 0.13139(8) 0.0104(2) Uani 1 1 d .
C32 C 0.55691(11) 0.04006(10) 0.15742(8) 0.0100(2) Uani 1 1 d .
C33 C 0.56370(12) -0.01685(10) 0.22227(8) 0.0114(2) Uani 1 1 d .
H33 H 0.5156 -0.0594 0.2402 0.014 Uiso 1 1 calc R
C34 C 0.64041(12) -0.01224(10) 0.26140(8) 0.0110(2) Uani 1 1 d .
C35 C 0.70912(12) 0.05128(10) 0.23654(8) 0.0107(2) Uani 1 1 d .
H35 H 0.7597 0.0554 0.2639 0.013 Uiso 1 1 calc R
C36 C 0.70442(11) 0.10918(10) 0.17151(8) 0.0096(2) Uani 1 1 d .
S3 S 0.64550(3) -0.08860(3) 0.342737(19) 0.01139(6) Uani 1 1 d .
O31 O 0.73872(10) -0.07653(9) 0.36913(6) 0.0180(2) Uani 1 1 d .
O32 O 0.53673(9) -0.05648(9) 0.38971(6) 0.0176(2) Uani 1 1 d .
O33 O 0.66359(11) -0.18598(8) 0.32644(6) 0.0195(2) Uani 1 1 d .
C3 C 0.46639(12) 0.03947(11) 0.11872(8) 0.0116(2) Uani 1 1 d .
H3A H 0.4847 0.0690 0.0690 0.014 Uiso 1 1 calc R
H3B H 0.4647 -0.0282 0.1187 0.014 Uiso 1 1 calc R
O4 O 0.38351(9) 0.23840(8) 0.08275(6) 0.01267(19) Uani 1 1 d .
H4 H 0.3823 0.2937 0.0916 0.019 Uiso 1 1 calc R
C41 C 0.31645(11) 0.19623(10) 0.13685(7) 0.0101(2) Uani 1 1 d .
C42 C 0.21324(11) 0.25059(10) 0.17291(8) 0.0103(2) Uani 1 1 d .
C43 C 0.14430(12) 0.20167(11) 0.22447(8) 0.0121(2) Uani 1 1 d .
H43 H 0.0744 0.2370 0.2494 0.015 Uiso 1 1 calc R
C44 C 0.17728(12) 0.10123(11) 0.23966(8) 0.0132(3) Uani 1 1 d .
C45 C 0.28093(12) 0.04860(11) 0.20566(8) 0.0127(2) Uani 1 1 d .
H45 H 0.3036 -0.0197 0.2175 0.015 Uiso 1 1 calc R
C46 C 0.35131(12) 0.09574(11) 0.15442(8) 0.0108(2) Uani 1 1 d .
S4 S 0.08822(3) 0.04033(3) 0.30378(2) 0.01539(7) Uani 1 1 d .
O41 O -0.02749(10) 0.09321(10) 0.29965(7) 0.0255(3) Uani 1 1 d .
O42 O 0.11580(11) -0.05843(9) 0.28537(7) 0.0199(2) Uani 1 1 d .
O43 O 0.11577(11) 0.03892(10) 0.37182(6) 0.0223(2) Uani 1 1 d .
C4 C 0.17489(12) 0.35904(10) 0.15449(8) 0.0105(2) Uani 1 1 d .
H4A H 0.0913 0.3794 0.1686 0.013 Uiso 1 1 calc R
H4B H 0.1951 0.3754 0.1026 0.013 Uiso 1 1 calc R
P1 P 0.74116(3) 0.71262(3) 0.11276(2) 0.01146(7) Uani 1 1 d .
C100 C 0.80956(14) 0.72363(13) 0.18166(9) 0.0188(3) Uani 1 1 d .
H101 H 0.7579 0.7733 0.2109 0.023 Uiso 1 1 calc R
H102 H 0.8239 0.6611 0.2128 0.023 Uiso 1 1 calc R
C111 C 0.92010(14) 0.75136(13) 0.15126(9) 0.0192(3) Uani 1 1 d .
C112 C 0.9154(2) 0.84903(16) 0.12661(13) 0.0345(5) Uani 1 1 d .
H112 H 0.8449 0.8961 0.1339 0.041 Uiso 1 1 calc R
C113 C 1.0122(3) 0.8777(2) 0.09191(16) 0.0558(8) Uani 1 1 d .
H113 H 1.0077 0.9441 0.0747 0.067 Uiso 1 1 calc R
C114 C 1.1136(3) 0.8115(3) 0.08219(18) 0.0636(10) Uani 1 1 d .
H114 H 1.1792 0.8312 0.0560 0.076 Uiso 1 1 calc R
C115 C 1.12241(19) 0.7154(3) 0.11008(18) 0.0597(10) Uani 1 1 d .
H115 H 1.1945 0.6702 0.1056 0.072 Uiso 1 1 calc R
C116 C 1.02340(17) 0.68429(17) 0.14542(14) 0.0365(5) Uani 1 1 d .
H116 H 1.0285 0.6184 0.1647 0.044 Uiso 1 1 calc R
C121 C 0.78699(12) 0.59268(11) 0.08828(8) 0.0117(2) Uani 1 1 d .
C122 C 0.86977(13) 0.51911(12) 0.11626(8) 0.0148(3) Uani 1 1 d .
H122 H 0.9040 0.5307 0.1507 0.018 Uiso 1 1 calc R
C123 C 0.90163(13) 0.42866(12) 0.09326(9) 0.0159(3) Uani 1 1 d .
H123 H 0.9583 0.3784 0.1120 0.019 Uiso 1 1 calc R
C124 C 0.85185(13) 0.41105(11) 0.04350(8) 0.0149(3) Uani 1 1 d .
H124 H 0.8748 0.3490 0.0279 0.018 Uiso 1 1 calc R
C125 C 0.76827(13) 0.48362(11) 0.01610(8) 0.0145(3) Uani 1 1 d .
H125 H 0.7334 0.4710 -0.0176 0.017 Uiso 1 1 calc R
C126 C 0.73605(13) 0.57422(11) 0.03797(8) 0.0137(3) Uani 1 1 d .
H126 H 0.6794 0.6241 0.0190 0.016 Uiso 1 1 calc R
C131 C 0.59011(12) 0.74322(11) 0.14310(8) 0.0130(3) Uani 1 1 d .
C132 C 0.54321(14) 0.73555(12) 0.21559(8) 0.0170(3) Uani 1 1 d .
H132 H 0.5908 0.7180 0.2492 0.020 Uiso 1 1 calc R
C133 C 0.42586(15) 0.75393(13) 0.23792(10) 0.0218(3) Uani 1 1 d .
H133 H 0.3933 0.7495 0.2870 0.026 Uiso 1 1 calc R
C134 C 0.35661(14) 0.77867(13) 0.18884(10) 0.0222(3) Uani 1 1 d .
H134 H 0.2768 0.7904 0.2044 0.027 Uiso 1 1 calc R
C135 C 0.40361(14) 0.78633(12) 0.11675(10) 0.0193(3) Uani 1 1 d .
H135 H 0.3558 0.8033 0.0833 0.023 Uiso 1 1 calc R
C136 C 0.52018(13) 0.76922(11) 0.09362(8) 0.0146(3) Uani 1 1 d .
H136 H 0.5522 0.7752 0.0445 0.018 Uiso 1 1 calc R
C141 C 0.77723(12) 0.79399(11) 0.03551(8) 0.0116(2) Uani 1 1 d .
C142 C 0.71931(13) 0.89136(12) 0.02987(9) 0.0161(3) Uani 1 1 d .
H142 H 0.6533 0.9136 0.0641 0.019 Uiso 1 1 calc R
C143 C 0.75776(15) 0.95602(12) -0.02568(9) 0.0189(3) Uani 1 1 d .
H143 H 0.7184 1.0226 -0.0294 0.023 Uiso 1 1 calc R
C144 C 0.85369(15) 0.92334(13) -0.07579(9) 0.0187(3) Uani 1 1 d .
H144 H 0.8799 0.9676 -0.1139 0.022 Uiso 1 1 calc R
C145 C 0.91152(14) 0.82598(13) -0.07048(9) 0.0174(3) Uani 1 1 d .
H145 H 0.9773 0.8040 -0.1049 0.021 Uiso 1 1 calc R
C146 C 0.87367(12) 0.76080(11) -0.01515(8) 0.0141(3) Uani 1 1 d .
H146 H 0.9129 0.6942 -0.0117 0.017 Uiso 1 1 calc R
N01 N 0.44654(11) 0.23029(10) 0.42749(7) 0.0161(2) Uani 1 1 d .
C02 C 0.45929(15) 0.29869(13) 0.35958(9) 0.0212(3) Uani 1 1 d .
H021 H 0.5360 0.3100 0.3465 0.025 Uiso 1 1 calc R
H022 H 0.4026 0.3617 0.3643 0.025 Uiso 1 1 calc R
C03 C 0.43981(17) 0.24755(14) 0.30433(10) 0.0247(4) Uani 1 1 d .
H031 H 0.5128 0.2101 0.2790 0.030 Uiso 1 1 calc R
H032 H 0.4008 0.2953 0.2694 0.030 Uiso 1 1 calc R
C04 C 0.36552(17) 0.17959(15) 0.34578(10) 0.0261(4) Uani 1 1 d .
H041 H 0.2914 0.1985 0.3313 0.031 Uiso 1 1 calc R
H042 H 0.4033 0.1117 0.3374 0.031 Uiso 1 1 calc R
C05 C 0.34999(16) 0.19034(15) 0.42345(10) 0.0255(4) Uani 1 1 d .
H051 H 0.2761 0.2354 0.4397 0.031 Uiso 1 1 calc R
H052 H 0.3534 0.1268 0.4532 0.031 Uiso 1 1 calc R
C06 C 0.55210(17) 0.15004(14) 0.42899(11) 0.0293(4) Uani 1 1 d .
H061 H 0.6142 0.1765 0.4316 0.044 Uiso 1 1 calc R
H062 H 0.5719 0.1190 0.3860 0.044 Uiso 1 1 calc R
H063 H 0.5393 0.1021 0.4704 0.044 Uiso 1 1 calc R
C07 C 0.41495(14) 0.28009(12) 0.49296(9) 0.0178(3) Uani 1 1 d .
H071 H 0.3934 0.2337 0.5344 0.021 Uiso 1 1 calc R
H072 H 0.3473 0.3347 0.4891 0.021 Uiso 1 1 calc R
C08 C 0.50631(14) 0.31864(12) 0.50668(9) 0.0183(3) Uani 1 1 d .
H081 H 0.5318 0.3630 0.4650 0.022 Uiso 1 1 calc R
H082 H 0.5723 0.2643 0.5152 0.022 Uiso 1 1 calc R
C09 C 0.45855(15) 0.37295(13) 0.57159(9) 0.0208(3) Uani 1 1 d .
H091 H 0.3907 0.4252 0.5632 0.025 Uiso 1 1 calc R
H092 H 0.4345 0.3276 0.6130 0.025 Uiso 1 1 calc R
C10 C 0.54362(16) 0.41688(14) 0.58827(10) 0.0251(4) Uani 1 1 d .
H103 H 0.5088 0.4507 0.6299 0.038 Uiso 1 1 calc R
H104 H 0.5666 0.4629 0.5478 0.038 Uiso 1 1 calc R
H105 H 0.6102 0.3653 0.5978 0.038 Uiso 1 1 calc R

loop_
_atom_site_aniso_label
_atom_site_aniso_U_11
_atom_site_aniso_U_22
_atom_site_aniso_U_33
_atom_site_aniso_U_23
_atom_site_aniso_U_13
_atom_site_aniso_U_12
Gd1 0.01002(3) 0.00964(3) 0.01049(3) -0.00251(2) -0.00237(2) -0.00121(2)
O01W 0.0199(5) 0.0162(5) 0.0170(5) 0.0008(4) -0.0038(4) -0.0061(4)
O02W 0.0163(5) 0.0229(6) 0.0175(5) -0.0007(4) -0.0045(4) 0.0000(4)
O03W 0.0182(5) 0.0219(6) 0.0173(5) -0.0051(4) -0.0034(4) -0.0083(4)
O04W 0.0236(6) 0.0160(5) 0.0164(5) -0.0058(4) -0.0112(4) 0.0023(4)
O05W 0.0260(6) 0.0146(5) 0.0208(6) -0.0003(4) -0.0123(5) -0.0069(4)
O06W 0.0295(6) 0.0148(6) 0.0165(5) -0.0054(4) -0.0059(5) 0.0042(5)
O07W 0.0185(5) 0.0213(6) 0.0138(5) -0.0016(4) -0.0043(4) -0.0061(4)
O08W 0.0177(5) 0.0191(6) 0.0196(6) -0.0048(4) -0.0025(4) -0.0040(4)
O09W 0.0259(7) 0.0307(8) 0.0518(10) 0.0066(7) -0.0176(7) -0.0153(6)
O10W 0.0443(9) 0.0238(7) 0.0496(10) -0.0159(7) -0.0343(8) 0.0054(6)
O1 0.0114(4) 0.0126(5) 0.0091(4) -0.0025(3) -0.0028(3) -0.0026(4)
C11 0.0107(5) 0.0095(6) 0.0099(6) -0.0015(4) -0.0037(4) -0.0008(4)
C12 0.0103(5) 0.0081(6) 0.0130(6) -0.0010(4) -0.0045(5) -0.0015(4)
C13 0.0145(6) 0.0096(6) 0.0139(6) -0.0039(5) -0.0052(5) -0.0016(5)
C14 0.0138(6) 0.0105(6) 0.0121(6) -0.0047(5) -0.0035(5) -0.0007(5)
C15 0.0117(6) 0.0108(6) 0.0129(6) -0.0026(5) -0.0033(5) -0.0010(5)
C16 0.0106(5) 0.0093(6) 0.0113(6) -0.0024(4) -0.0044(5) -0.0008(4)
S1 0.01852(16) 0.01031(15) 0.01053(15) -0.00358(12) -0.00195(13) -0.00068(12)
O11 0.0171(5) 0.0104(5) 0.0127(5) -0.0043(4) -0.0036(4) -0.0008(4)
O12 0.0263(6) 0.0225(6) 0.0207(6) -0.0101(5) 0.0075(5) -0.0117(5)
O13 0.0336(7) 0.0170(6) 0.0151(5) -0.0055(4) -0.0100(5) 0.0088(5)
C1 0.0114(6) 0.0083(6) 0.0149(6) -0.0007(5) -0.0044(5) -0.0022(4)
O2 0.0113(4) 0.0129(5) 0.0157(5) -0.0043(4) -0.0063(4) -0.0014(4)
C21 0.0097(5) 0.0105(6) 0.0104(6) -0.0006(4) -0.0033(4) -0.0044(4)
C22 0.0090(5) 0.0089(6) 0.0115(6) -0.0009(4) -0.0019(4) -0.0032(4)
C23 0.0101(5) 0.0106(6) 0.0116(6) 0.0003(5) -0.0036(5) -0.0029(5)
C24 0.0113(6) 0.0113(6) 0.0106(6) -0.0013(4) -0.0040(5) -0.0037(5)
C25 0.0108(5) 0.0108(6) 0.0116(6) -0.0023(5) -0.0023(5) -0.0039(5)
C26 0.0098(5) 0.0091(6) 0.0118(6) -0.0007(4) -0.0028(5) -0.0028(4)
S2 0.01167(14) 0.01209(15) 0.01121(15) -0.00285(12) -0.00487(12) -0.00224(12)
O21 0.0304(6) 0.0136(5) 0.0218(6) -0.0018(4) -0.0142(5) -0.0073(5)
O22 0.0155(5) 0.0242(6) 0.0102(5) -0.0022(4) -0.0036(4) -0.0042(4)
O23 0.0111(5) 0.0248(6) 0.0201(6) -0.0092(5) -0.0058(4) -0.0008(4)
C2 0.0089(5) 0.0102(6) 0.0140(6) -0.0027(5) -0.0015(5) -0.0025(4)
O3 0.0157(5) 0.0116(5) 0.0111(5) -0.0011(4) -0.0028(4) -0.0044(4)
C31 0.0104(5) 0.0093(6) 0.0109(6) -0.0032(4) -0.0009(5) -0.0013(4)
C32 0.0085(5) 0.0085(6) 0.0129(6) -0.0041(4) -0.0014(5) -0.0007(4)
C33 0.0099(5) 0.0095(6) 0.0147(6) -0.0016(5) -0.0018(5) -0.0028(4)
C34 0.0115(6) 0.0091(6) 0.0118(6) -0.0013(4) -0.0021(5) -0.0018(5)
C35 0.0102(5) 0.0097(6) 0.0128(6) -0.0030(5) -0.0025(5) -0.0024(4)
C36 0.0082(5) 0.0086(6) 0.0122(6) -0.0034(4) -0.0015(4) -0.0014(4)
S3 0.01200(14) 0.00954(15) 0.01243(15) -0.00034(11) -0.00341(12) -0.00232(11)
O31 0.0167(5) 0.0198(6) 0.0196(6) 0.0016(4) -0.0093(4) -0.0057(4)
O32 0.0140(5) 0.0204(6) 0.0156(5) -0.0008(4) -0.0004(4) -0.0031(4)
O33 0.0305(6) 0.0094(5) 0.0186(6) -0.0008(4) -0.0084(5) -0.0028(4)
C3 0.0100(5) 0.0112(6) 0.0145(6) -0.0049(5) -0.0024(5) -0.0024(5)
O4 0.0119(4) 0.0127(5) 0.0131(5) -0.0039(4) 0.0015(4) -0.0047(4)
C41 0.0096(5) 0.0121(6) 0.0096(6) -0.0034(4) -0.0022(4) -0.0029(4)
C42 0.0093(5) 0.0119(6) 0.0112(6) -0.0039(5) -0.0035(5) -0.0024(4)
C43 0.0103(6) 0.0148(6) 0.0110(6) -0.0033(5) -0.0014(5) -0.0024(5)
C44 0.0121(6) 0.0155(7) 0.0118(6) -0.0013(5) -0.0023(5) -0.0035(5)
C45 0.0118(6) 0.0129(6) 0.0133(6) -0.0015(5) -0.0038(5) -0.0023(5)
C46 0.0099(5) 0.0122(6) 0.0116(6) -0.0040(5) -0.0027(5) -0.0026(5)
S4 0.01422(16) 0.01564(17) 0.01366(16) 0.00157(13) -0.00062(13) -0.00377(13)
O41 0.0142(5) 0.0252(7) 0.0291(7) 0.0087(5) -0.0005(5) -0.0038(5)
O42 0.0246(6) 0.0163(6) 0.0186(6) 0.0015(4) -0.0034(5) -0.0083(5)
O43 0.0267(6) 0.0238(6) 0.0133(5) -0.0020(4) -0.0006(5) -0.0046(5)
C4 0.0094(5) 0.0115(6) 0.0114(6) -0.0032(5) -0.0035(5) -0.0017(4)
P1 0.01191(15) 0.01317(17) 0.00953(15) -0.00373(12) -0.00090(12) -0.00317(13)
C100 0.0208(7) 0.0227(8) 0.0151(7) -0.0067(6) -0.0049(6) -0.0050(6)
C111 0.0198(7) 0.0227(8) 0.0202(8) -0.0062(6) -0.0103(6) -0.0060(6)
C112 0.0405(11) 0.0305(11) 0.0456(13) 0.0038(9) -0.0281(10) -0.0186(9)
C113 0.0615(17) 0.070(2) 0.0597(18) 0.0158(14) -0.0350(15) -0.0504(16)
C114 0.0499(16) 0.107(3) 0.0578(18) -0.0240(18) -0.0023(14) -0.0556(19)
C115 0.0191(10) 0.090(2) 0.085(2) -0.056(2) -0.0133(12) -0.0053(12)
C116 0.0232(9) 0.0338(11) 0.0616(16) -0.0231(11) -0.0208(10) 0.0002(8)
C121 0.0120(6) 0.0120(6) 0.0101(6) -0.0021(5) -0.0004(5) -0.0028(5)
C122 0.0131(6) 0.0164(7) 0.0160(7) -0.0023(5) -0.0053(5) -0.0032(5)
C123 0.0129(6) 0.0137(7) 0.0206(7) -0.0020(5) -0.0060(5) -0.0003(5)
C124 0.0145(6) 0.0122(6) 0.0173(7) -0.0019(5) -0.0030(5) -0.0023(5)
C125 0.0176(7) 0.0141(7) 0.0130(6) -0.0020(5) -0.0054(5) -0.0038(5)
C126 0.0157(6) 0.0126(6) 0.0112(6) -0.0008(5) -0.0038(5) -0.0008(5)
C131 0.0129(6) 0.0125(6) 0.0133(6) -0.0045(5) 0.0014(5) -0.0039(5)
C132 0.0208(7) 0.0164(7) 0.0133(6) -0.0048(5) 0.0028(6) -0.0072(6)
C133 0.0234(8) 0.0192(8) 0.0190(8) -0.0072(6) 0.0082(6) -0.0071(6)
C134 0.0147(7) 0.0163(8) 0.0314(9) -0.0067(6) 0.0057(6) -0.0037(6)
C135 0.0147(7) 0.0136(7) 0.0267(8) -0.0022(6) -0.0035(6) 0.0001(5)
C136 0.0141(6) 0.0118(6) 0.0161(7) -0.0025(5) -0.0007(5) -0.0021(5)
C141 0.0113(6) 0.0127(6) 0.0116(6) -0.0037(5) -0.0011(5) -0.0038(5)
C142 0.0165(7) 0.0142(7) 0.0172(7) -0.0052(5) -0.0010(5) -0.0031(5)
C143 0.0236(8) 0.0136(7) 0.0203(8) -0.0014(6) -0.0057(6) -0.0052(6)
C144 0.0242(8) 0.0213(8) 0.0157(7) -0.0008(6) -0.0033(6) -0.0151(6)
C145 0.0156(7) 0.0232(8) 0.0155(7) -0.0044(6) 0.0007(5) -0.0103(6)
C146 0.0114(6) 0.0157(7) 0.0156(6) -0.0050(5) 0.0000(5) -0.0046(5)
N01 0.0171(6) 0.0126(6) 0.0147(6) -0.0003(4) -0.0017(5) -0.0001(5)
C02 0.0246(8) 0.0168(8) 0.0155(7) 0.0026(6) 0.0011(6) -0.0022(6)
C03 0.0314(9) 0.0207(8) 0.0166(8) -0.0017(6) -0.0034(7) 0.0002(7)
C04 0.0270(9) 0.0279(10) 0.0237(9) -0.0063(7) -0.0070(7) -0.0038(7)
C05 0.0256(8) 0.0313(10) 0.0211(8) -0.0057(7) 0.0016(7) -0.0133(7)
C06 0.0303(9) 0.0209(9) 0.0322(10) -0.0091(7) -0.0134(8) 0.0102(7)
C07 0.0188(7) 0.0185(7) 0.0139(7) -0.0023(5) 0.0007(6) -0.0045(6)
C08 0.0165(7) 0.0171(7) 0.0182(7) -0.0029(6) -0.0011(6) -0.0012(6)
C09 0.0210(7) 0.0219(8) 0.0180(7) -0.0032(6) -0.0008(6) -0.0054(6)
C10 0.0259(8) 0.0256(9) 0.0239(9) -0.0039(7) -0.0037(7) -0.0075(7)

loop_
_atom_type_symbol
_atom_type_description
_atom_type_scat_dispersion_real
_atom_type_scat_dispersion_imag
_atom_type_scat_source
C C 0.0033 0.0016 'International Tables Vol C Tables 4.2.6.8 and 6.1.1.4'
H H 0.0000 0.0000 'International Tables Vol C Tables 4.2.6.8 and 6.1.1.4'
N N 0.0061 0.0033 'International Tables Vol C Tables 4.2.6.8 and 6.1.1.4'
O O 0.0106 0.0060 'International Tables Vol C Tables 4.2.6.8 and 6.1.1.4'
P P 0.1023 0.0942 'International Tables Vol C Tables 4.2.6.8 and 6.1.1.4'
S S 0.1246 0.1234 'International Tables Vol C Tables 4.2.6.8 and 6.1.1.4'
Gd Gd -0.1653 3.9035 'International Tables Vol C Tables 4.2.6.8 and 6.1.1.4'

loop_
_geom_angle_atom_site_label_1
_geom_angle_atom_site_label_2
_geom_angle_atom_site_label_3
_geom_angle
O04W Gd1 O03W 99.15(4)
O04W Gd1 O06W 139.31(4)
O03W Gd1 O06W 96.93(4)
O04W Gd1 O01W 95.25(4)
O03W Gd1 O01W 143.76(4)
O06W Gd1 O01W 93.34(4)
O04W Gd1 O02W 147.49(4)
O03W Gd1 O02W 75.05(4)
O06W Gd1 O02W 72.97(4)
O01W Gd1 O02W 74.98(4)
O04W Gd1 O07W 74.91(4)
O03W Gd1 O07W 69.98(4)
O06W Gd1 O07W 76.01(4)
O01W Gd1 O07W 146.22(4)
O02W Gd1 O07W 129.25(4)
O04W Gd1 O11 70.48(4)
O03W Gd1 O11 76.38(4)
O06W Gd1 O11 150.04(4)
O01W Gd1 O11 77.46(4)
O02W Gd1 O11 77.10(4)
O07W Gd1 O11 126.25(4)
O04W Gd1 O05W 71.01(4)
O03W Gd1 O05W 144.37(4)
O06W Gd1 O05W 74.17(4)
O01W Gd1 O05W 71.85(4)
O02W Gd1 O05W 131.09(4)
O07W Gd1 O05W 74.39(4)
O11 Gd1 O05W 127.40(4)
Gd1 O01W H01A 112.6
Gd1 O01W H01B 119.0
H01A O01W H01B 108.4
Gd1 O02W H02A 121.7
Gd1 O02W H02B 116.2
H02A O02W H02B 107.5
Gd1 O03W H03A 116.2
Gd1 O03W H03B 119.8
H03A O03W H03B 108.4
Gd1 O04W H04A 127.7
Gd1 O04W H04B 122.2
H04A O04W H04B 108.2
Gd1 O05W H05A 135.0
Gd1 O05W H05B 117.0
H05A O05W H05B 107.9
Gd1 O06W H06A 128.0
Gd1 O06W H06B 123.8
H06A O06W H06B 108.1
Gd1 O07W H07A 110.2
Gd1 O07W H07B 111.0
H07A O07W H07B 108.2
H08A O08W H08B 108.1
H09A O09W H09B 107.7
H10A O10W H10B 107.7
O1 C11 C12 119.54(12)
O1 C11 C16 120.81(12)
C12 C11 C16 119.65(13)
C13 C12 C11 119.63(13)
C13 C12 C1 121.41(13)
C11 C12 C1 118.93(12)
C12 C13 C14 120.14(13)
C12 C13 H13 119.9
C14 C13 H13 119.9
C15 C14 C13 120.36(13)
C15 C14 S1 118.06(11)
C13 C14 S1 121.38(11)
C14 C15 C16 120.74(13)
C14 C15 H15 119.6
C16 C15 H15 119.6
C15 C16 C11 119.42(13)
C15 C16 C4 118.93(13)
C11 C16 C4 121.62(12)
O12 S1 O11 113.26(7)
O12 S1 O13 110.83(9)
O11 S1 O13 110.98(7)
O12 S1 C14 107.15(7)
O11 S1 C14 107.64(7)
O13 S1 C14 106.64(7)
S1 O11 Gd1 137.11(7)
C26 C1 C12 113.68(12)
C26 C1 H1A 108.8
C12 C1 H1A 108.8
C26 C1 H1B 108.8
C12 C1 H1B 108.8
H1A C1 H1B 107.7
C21 O2 H2 109.5
O2 C21 C22 118.38(12)
O2 C21 C26 121.00(12)
C22 C21 C26 120.54(13)
C23 C22 C21 119.45(13)
C23 C22 C2 119.58(12)
C21 C22 C2 120.92(12)
C22 C23 C24 119.90(13)
C22 C23 H23 120.1
C24 C23 H23 120.1
C25 C24 C23 120.70(13)
C25 C24 S2 119.00(11)
C23 C24 S2 120.27(11)
C24 C25 C26 120.97(13)
C24 C25 H25 119.5
C26 C25 H25 119.5
C25 C26 C21 118.38(13)
C25 C26 C1 119.40(13)
C21 C26 C1 122.20(13)
O21 S2 O23 114.00(8)
O21 S2 O22 111.60(7)
O23 S2 O22 111.55(7)
O21 S2 C24 106.93(7)
O23 S2 C24 106.41(7)
O22 S2 C24 105.76(7)
C36 C2 C22 113.28(11)
C36 C2 H2A 108.9
C22 C2 H2A 108.9
C36 C2 H2B 108.9
C22 C2 H2B 108.9
H2A C2 H2B 107.7
C31 O3 H3 109.5
O3 C31 C36 120.27(12)
O3 C31 C32 118.68(12)
C36 C31 C32 121.03(13)
C33 C32 C31 118.54(13)
C33 C32 C3 119.63(13)
C31 C32 C3 121.72(13)
C32 C33 C34 120.79(13)
C32 C33 H33 119.6
C34 C33 H33 119.6
C35 C34 C33 120.13(14)
C35 C34 S3 121.88(11)
C33 C34 S3 117.99(11)
C34 C35 C36 120.37(13)
C34 C35 H35 119.8
C36 C35 H35 119.8
C35 C36 C31 119.02(13)
C35 C36 C2 119.70(12)
C31 C36 C2 121.28(13)
O33 S3 O32 112.19(7)
O33 S3 O31 113.04(7)
O32 S3 O31 111.72(7)
O33 S3 C34 105.63(7)
O32 S3 C34 106.81(7)
O31 S3 C34 106.91(7)
C46 C3 C32 110.22(11)
C46 C3 H3A 109.6
C32 C3 H3A 109.6
C46 C3 H3B 109.6
C32 C3 H3B 109.6
H3A C3 H3B 108.1
C41 O4 H4 109.5
O4 C41 C46 117.56(12)
O4 C41 C42 121.54(13)
C46 C41 C42 120.86(13)
C43 C42 C41 118.55(13)
C43 C42 C4 120.08(12)
C41 C42 C4 121.32(13)
C44 C43 C42 120.29(13)
C44 C43 H43 119.9
C42 C43 H43 119.9
C45 C44 C43 120.75(14)
C45 C44 S4 119.48(12)
C43 C44 S4 119.75(11)
C46 C45 C44 119.99(14)
C46 C45 H45 120.0
C44 C45 H45 120.0
C45 C46 C41 119.46(13)
C45 C46 C3 120.44(13)
C41 C46 C3 120.08(13)
O41 S4 O43 113.12(8)
O41 S4 O42 112.24(8)
O43 S4 O42 110.89(8)
O41 S4 C44 107.00(7)
O43 S4 C44 106.90(7)
O42 S4 C44 106.22(7)
C42 C4 C16 114.30(12)
C42 C4 H4A 108.7
C16 C4 H4A 108.7
C42 C4 H4B 108.7
C16 C4 H4B 108.7
H4A C4 H4B 107.6
C141 P1 C121 107.60(7)
C141 P1 C131 109.18(7)
C121 P1 C131 109.25(7)
C141 P1 C100 109.21(8)
C121 P1 C100 111.87(8)
C131 P1 C100 109.68(7)
C111 C100 P1 112.10(12)
C111 C100 H101 109.2
P1 C100 H101 109.2
C111 C100 H102 109.2
P1 C100 H102 109.2
H101 C100 H102 107.9
C116 C111 C112 119.55(19)
C116 C111 C100 122.56(18)
C112 C111 C100 117.87(17)
C113 C112 C111 120.7(2)
C113 C112 H112 119.7
C111 C112 H112 119.7
C114 C113 C112 120.2(3)
C114 C113 H113 119.9
C112 C113 H113 119.9
C113 C114 C115 120.6(3)
C113 C114 H114 119.7
C115 C114 H114 119.7
C114 C115 C116 119.9(2)
C114 C115 H115 120.0
C116 C115 H115 120.0
C111 C116 C115 118.8(2)
C111 C116 H116 120.6
C115 C116 H116 120.6
C122 C121 C126 119.79(14)
C122 C121 P1 123.19(12)
C126 C121 P1 117.02(11)
C123 C122 C121 119.31(14)
C123 C122 H122 120.3
C121 C122 H122 120.3
C124 C123 C122 120.69(14)
C124 C123 H123 119.7
C122 C123 H123 119.7
C123 C124 C125 120.31(14)
C123 C124 H124 119.8
C125 C124 H124 119.8
C126 C125 C124 119.82(14)
C126 C125 H125 120.1
C124 C125 H125 120.1
C125 C126 C121 120.07(14)
C125 C126 H126 120.0
C121 C126 H126 120.0
C136 C131 C132 120.40(14)
C136 C131 P1 119.21(11)
C132 C131 P1 120.28(13)
C133 C132 C131 119.28(16)
C133 C132 H132 120.4
C131 C132 H132 120.4
C134 C133 C132 120.29(16)
C134 C133 H133 119.9
C132 C133 H133 119.9
C133 C134 C135 120.24(15)
C133 C134 H134 119.9
C135 C134 H134 119.9
C136 C135 C134 120.19(17)
C136 C135 H135 119.9
C134 C135 H135 119.9
C135 C136 C131 119.58(15)
C135 C136 H136 120.2
C131 C136 H136 120.2
C142 C141 C146 120.13(14)
C142 C141 P1 120.74(11)
C146 C141 P1 118.66(12)
C143 C142 C141 120.04(14)
C143 C142 H142 120.0
C141 C142 H142 120.0
C144 C143 C142 119.93(16)
C144 C143 H143 120.0
C142 C143 H143 120.0
C143 C144 C145 120.19(15)
C143 C144 H144 119.9
C145 C144 H144 119.9
C146 C145 C144 120.28(15)
C146 C145 H145 119.9
C144 C145 H145 119.9
C145 C146 C141 119.43(15)
C145 C146 H146 120.3
C141 C146 H146 120.3
C06 N01 C02 110.43(14)
C06 N01 C07 110.48(14)
C02 N01 C07 113.40(13)
C06 N01 C05 109.97(15)
C02 N01 C05 102.99(14)
C07 N01 C05 109.31(12)
N01 C02 C03 104.82(14)
N01 C02 H021 110.8
C03 C02 H021 110.8
N01 C02 H022 110.8
C03 C02 H022 110.8
H021 C02 H022 108.9
C02 C03 C04 105.69(14)
C02 C03 H031 110.6
C04 C03 H031 110.6
C02 C03 H032 110.6
C04 C03 H032 110.6
H031 C03 H032 108.7
C05 C04 C03 105.71(15)
C05 C04 H041 110.6
C03 C04 H041 110.6
C05 C04 H042 110.6
C03 C04 H042 110.6
H041 C04 H042 108.7
N01 C05 C04 105.57(14)
N01 C05 H051 110.6
C04 C05 H051 110.6
N01 C05 H052 110.6
C04 C05 H052 110.6
H051 C05 H052 108.8
N01 C06 H061 109.5
N01 C06 H062 109.5
H061 C06 H062 109.5
N01 C06 H063 109.5
H061 C06 H063 109.5
H062 C06 H063 109.5
N01 C07 C08 115.50(13)
N01 C07 H071 108.4
C08 C07 H071 108.4
N01 C07 H072 108.4
C08 C07 H072 108.4
H071 C07 H072 107.5
C07 C08 C09 109.06(13)
C07 C08 H081 109.9
C09 C08 H081 109.9
C07 C08 H082 109.9
C09 C08 H082 109.9
H081 C08 H082 108.3
C10 C09 C08 112.84(14)
C10 C09 H091 109.0
C08 C09 H091 109.0
C10 C09 H092 109.0
C08 C09 H092 109.0
H091 C09 H092 107.8
C09 C10 H103 109.5
C09 C10 H104 109.5
H103 C10 H104 109.5
C09 C10 H105 109.5
H103 C10 H105 109.5
H104 C10 H105 109.5

loop_
_geom_bond_atom_site_label_1
_geom_bond_atom_site_label_2
_geom_bond_distance
Gd1 O04W 2.3546(12)
Gd1 O03W 2.3683(11)
Gd1 O06W 2.3719(12)
Gd1 O01W 2.3786(12)
Gd1 O02W 2.4241(12)
Gd1 O07W 2.4315(12)
Gd1 O11 2.4371(10)
Gd1 O05W 2.4466(12)
O01W H01A 0.8499
O01W H01B 0.8500
O02W H02A 0.8500
O02W H02B 0.8500
O03W H03A 0.8500
O03W H03B 0.8500
O04W H04A 0.8499
O04W H04B 0.8500
O05W H05A 0.8501
O05W H05B 0.8500
O06W H06A 0.8500
O06W H06B 0.8500
O07W H07A 0.8500
O07W H07B 0.8501
O08W H08A 0.8500
O08W H08B 0.8501
O09W H09A 0.8500
O09W H09B 0.8501
O10W H10A 0.8500
O10W H10B 0.8501
O1 C11 1.3352(17)
C11 C12 1.413(2)
C11 C16 1.417(2)
C12 C13 1.393(2)
C12 C1 1.516(2)
C13 C14 1.398(2)
C13 H13 0.9500
C14 C15 1.386(2)
C14 S1 1.7588(15)
C15 C16 1.388(2)
C15 H15 0.9500
C16 C4 1.514(2)
S1 O12 1.4561(13)
S1 O11 1.4630(11)
S1 O13 1.4662(13)
C1 C26 1.516(2)
C1 H1A 0.9900
C1 H1B 0.9900
O2 C21 1.3487(17)
O2 H2 0.8500
C21 C22 1.409(2)
C21 C26 1.4163(19)
C22 C23 1.390(2)
C22 C2 1.5207(19)
C23 C24 1.391(2)
C23 H23 0.9500
C24 C25 1.387(2)
C24 S2 1.7564(14)
C25 C26 1.388(2)
C25 H25 0.9500
S2 O21 1.4509(12)
S2 O23 1.4533(11)
S2 O22 1.4765(12)
C2 C36 1.515(2)
C2 H2A 0.9900
C2 H2B 0.9900
O3 C31 1.3711(18)
O3 H3 0.8500
C31 C36 1.402(2)
C31 C32 1.405(2)
C32 C33 1.389(2)
C32 C3 1.521(2)
C33 C34 1.397(2)
C33 H33 0.9500
C34 C35 1.386(2)
C34 S3 1.7684(15)
C35 C36 1.395(2)
C35 H35 0.9500
S3 O33 1.4530(12)
S3 O32 1.4574(12)
S3 O31 1.4595(12)
C3 C46 1.5165(19)
C3 H3A 0.9900
C3 H3B 0.9900
O4 C41 1.3530(17)
O4 H4 0.8500
C41 C46 1.399(2)
C41 C42 1.4097(19)
C42 C43 1.392(2)
C42 C4 1.509(2)
C43 C44 1.392(2)
C43 H43 0.9500
C44 C45 1.389(2)
C44 S4 1.7565(15)
C45 C46 1.386(2)
C45 H45 0.9500
S4 O41 1.4517(13)
S4 O43 1.4584(13)
S4 O42 1.4708(13)
C4 H4A 0.9900
C4 H4B 0.9900
P1 C141 1.7888(16)
P1 C121 1.7918(15)
P1 C131 1.7968(15)
P1 C100 1.8276(17)
C100 C111 1.510(2)
C100 H101 0.9900
C100 H102 0.9900
C111 C116 1.376(3)
C111 C112 1.399(3)
C112 C113 1.378(3)
C112 H112 0.9500
C113 C114 1.354(5)
C113 H113 0.9500
C114 C115 1.382(5)
C114 H114 0.9500
C115 C116 1.422(4)
C115 H115 0.9500
C116 H116 0.9500
C121 C122 1.395(2)
C121 C126 1.405(2)
C122 C123 1.389(2)
C122 H122 0.9500
C123 C124 1.381(2)
C123 H123 0.9500
C124 C125 1.389(2)
C124 H124 0.9500
C125 C126 1.381(2)
C125 H125 0.9500
C126 H126 0.9500
C131 C136 1.397(2)
C131 C132 1.400(2)
C132 C133 1.395(2)
C132 H132 0.9500
C133 C134 1.386(3)
C133 H133 0.9500
C134 C135 1.394(3)
C134 H134 0.9500
C135 C136 1.389(2)
C135 H135 0.9500
C136 H136 0.9500
C141 C142 1.390(2)
C141 C146 1.398(2)
C142 C143 1.387(2)
C142 H142 0.9500
C143 C144 1.386(2)
C143 H143 0.9500
C144 C145 1.389(2)
C144 H144 0.9500
C145 C146 1.386(2)
C145 H145 0.9500
C146 H146 0.9500
N01 C06 1.497(2)
N01 C02 1.510(2)
N01 C07 1.511(2)
N01 C05 1.514(2)
C02 C03 1.530(3)
C02 H021 0.9900
C02 H022 0.9900
C03 C04 1.538(3)
C03 H031 0.9900
C03 H032 0.9900
C04 C05 1.525(3)
C04 H041 0.9900
C04 H042 0.9900
C05 H051 0.9900
C05 H052 0.9900
C06 H061 0.9800
C06 H062 0.9800
C06 H063 0.9800
C07 C08 1.514(2)
C07 H071 0.9900
C07 H072 0.9900
C08 C09 1.534(2)
C08 H081 0.9900
C08 H082 0.9900
C09 C10 1.520(3)
C09 H091 0.9900
C09 H092 0.9900
C10 H103 0.9800
C10 H104 0.9800
C10 H105 0.9800

loop_
_geom_hbond_atom_site_label_D
_geom_hbond_atom_site_label_H
_geom_hbond_atom_site_label_A
_geom_hbond_distance_DH
_geom_hbond_distance_HA
_geom_hbond_distance_DA
_geom_hbond_angle_DHA
_geom_hbond_site_symmetry_A
O2 H2 O1 0.85 1.66 2.4853(15) 163.6 .
O3 H3 O2 0.85 1.84 2.6595(15) 161.1 .
O4 H4 O1 0.85 1.67 2.5111(15) 171.7 .
O01W H01A O42 0.85 1.87 2.7092(17) 171.7 1_565
O01W H01B O09W 0.85 1.88 2.7063(19) 162.0 1_565
O02W H02A O31 0.85 1.99 2.8271(17) 168.1 1_465
O02W H02B O42 0.85 2.04 2.8727(17) 165.8 1_565
O03W H03A O13 0.85 2.21 2.9433(19) 144.0 2_566
O03W H03A O12 0.85 2.58 3.3383(19) 148.4 2_566
O03W H03B O10W 0.85 1.76 2.6036(18) 174.9 1_455
O04W H04A O22 0.85 1.88 2.6636(16) 152.9 2_666
O04W H04B O13 0.85 1.88 2.6821(17) 156.7 .
O05W H05A O08W 0.85 2.03 2.8329(17) 158.3 2_666
O05W H05B O22 0.85 1.92 2.7553(17) 166.2 2_666
O06W H06A O08W 0.85 1.93 2.7724(18) 171.9 1_465
O06W H06B O43 0.85 1.92 2.7533(17) 165.3 2_566
O07W H07A O23 0.85 2.08 2.7570(17) 135.7 2_666
O07W H07B O12 0.85 1.91 2.7461(18) 167.6 2_566
O08W H08A O31 0.85 2.08 2.8487(17) 149.9 .
O08W H08B O41 0.85 1.87 2.7234(17) 176.1 1_655
O09W H09A O32 0.85 2.13 2.8092(18) 136.4 .
O09W H09B O43 0.85 2.04 2.880(2) 170.4 .
O10W H10A O33 0.85 1.92 2.7650(19) 173.4 1_565
O10W H10B O21 0.85 2.03 2.8603(18) 164.2 .

loop_
_geom_torsion_atom_site_label_1
_geom_torsion_atom_site_label_2
_geom_torsion_atom_site_label_3
_geom_torsion_atom_site_label_4
_geom_torsion
O1 C11 C12 C13 -177.00(13)
C16 C11 C12 C13 2.5(2)
O1 C11 C12 C1 0.9(2)
C16 C11 C12 C1 -179.56(13)
C11 C12 C13 C14 -0.5(2)
C1 C12 C13 C14 -178.41(13)
C12 C13 C14 C15 -1.6(2)
C12 C13 C14 S1 173.12(11)
C13 C14 C15 C16 1.7(2)
S1 C14 C15 C16 -173.17(11)
C14 C15 C16 C11 0.3(2)
C14 C15 C16 C4 177.95(13)
O1 C11 C16 C15 177.12(13)
C12 C11 C16 C15 -2.4(2)
O1 C11 C16 C4 -0.5(2)
C12 C11 C16 C4 -179.99(13)
C15 C14 S1 O12 -8.20(14)
C13 C14 S1 O12 176.98(13)
C15 C14 S1 O11 -130.32(12)
C13 C14 S1 O11 54.85(14)
C15 C14 S1 O13 110.53(13)
C13 C14 S1 O13 -64.30(14)
O12 S1 O11 Gd1 67.90(11)
O13 S1 O11 Gd1 -57.51(12)
C14 S1 O11 Gd1 -173.85(9)
O04W Gd1 O11 S1 47.80(9)
O03W Gd1 O11 S1 -57.23(10)
O06W Gd1 O11 S1 -137.35(10)
O01W Gd1 O11 S1 148.08(10)
O02W Gd1 O11 S1 -134.72(10)
O07W Gd1 O11 S1 -5.15(12)
O05W Gd1 O11 S1 92.94(10)
C13 C12 C1 C26 87.28(17)
C11 C12 C1 C26 -90.60(16)
O2 C21 C22 C23 175.76(13)
C26 C21 C22 C23 -1.2(2)
O2 C21 C22 C2 -1.7(2)
C26 C21 C22 C2 -178.61(13)
C21 C22 C23 C24 -1.1(2)
C2 C22 C23 C24 176.37(13)
C22 C23 C24 C25 2.4(2)
C22 C23 C24 S2 -175.51(11)
C23 C24 C25 C26 -1.5(2)
S2 C24 C25 C26 176.51(11)
C24 C25 C26 C21 -0.8(2)
C24 C25 C26 C1 -179.14(13)
O2 C21 C26 C25 -174.72(13)
C22 C21 C26 C25 2.1(2)
O2 C21 C26 C1 3.6(2)
C22 C21 C26 C1 -179.60(13)
C12 C1 C26 C25 -102.28(15)
C12 C1 C26 C21 79.45(17)
C25 C24 S2 O21 -30.83(14)
C23 C24 S2 O21 147.15(12)
C25 C24 S2 O23 -153.03(12)
C23 C24 S2 O23 24.95(14)
C25 C24 S2 O22 88.22(13)
C23 C24 S2 O22 -93.79(13)
C23 C22 C2 C36 108.11(15)
C21 C22 C2 C36 -74.44(17)
O3 C31 C32 C33 174.67(12)
C36 C31 C32 C33 -3.7(2)
O3 C31 C32 C3 -9.10(19)
C36 C31 C32 C3 172.55(12)
C31 C32 C33 C34 1.1(2)
C3 C32 C33 C34 -175.19(12)
C32 C33 C34 C35 1.5(2)
C32 C33 C34 S3 -178.92(11)
C33 C34 C35 C36 -1.7(2)
S3 C34 C35 C36 178.79(10)
C34 C35 C36 C31 -0.8(2)
C34 C35 C36 C2 178.21(12)
O3 C31 C36 C35 -174.77(12)
C32 C31 C36 C35 3.5(2)
O3 C31 C36 C2 6.20(19)
C32 C31 C36 C2 -175.48(12)
C22 C2 C36 C35 -82.25(16)
C22 C2 C36 C31 96.77(15)
C35 C34 S3 O33 -126.46(12)
C33 C34 S3 O33 54.01(13)
C35 C34 S3 O32 113.92(12)
C33 C34 S3 O32 -65.61(13)
C35 C34 S3 O31 -5.80(14)
C33 C34 S3 O31 174.66(11)
C33 C32 C3 C46 74.03(16)
C31 C32 C3 C46 -102.15(15)
O4 C41 C42 C43 175.21(13)
C46 C41 C42 C43 -2.7(2)
O4 C41 C42 C4 -2.3(2)
C46 C41 C42 C4 179.88(13)
C41 C42 C43 C44 0.0(2)
C4 C42 C43 C44 177.46(13)
C42 C43 C44 C45 2.4(2)
C42 C43 C44 S4 -178.89(11)
C43 C44 C45 C46 -2.0(2)
S4 C44 C45 C46 179.27(11)
C44 C45 C46 C41 -0.7(2)
C44 C45 C46 C3 177.91(13)
O4 C41 C46 C45 -174.90(13)
C42 C41 C46 C45 3.0(2)
O4 C41 C46 C3 6.5(2)
C42 C41 C46 C3 -175.59(13)
C32 C3 C46 C45 -92.96(16)
C32 C3 C46 C41 85.65(16)
C45 C44 S4 O41 -147.00(13)
C43 C44 S4 O41 34.22(15)
C45 C44 S4 O43 91.53(13)
C43 C44 S4 O43 -87.24(14)
C45 C44 S4 O42 -26.93(15)
C43 C44 S4 O42 154.30(12)
C43 C42 C4 C16 99.50(15)
C41 C42 C4 C16 -83.07(16)
C15 C16 C4 C42 -91.73(16)
C11 C16 C4 C42 85.86(17)
C141 P1 C100 C111 -30.20(14)
C121 P1 C100 C111 88.81(13)
C131 P1 C100 C111 -149.80(12)
P1 C100 C111 C116 -97.83(19)
P1 C100 C111 C112 80.42(18)
C116 C111 C112 C113 4.8(3)
C100 C111 C112 C113 -173.5(2)
C111 C112 C113 C114 -1.0(4)
C112 C113 C114 C115 -3.4(5)
C113 C114 C115 C116 4.0(4)
C112 C111 C116 C115 -4.1(3)
C100 C111 C116 C115 174.08(19)
C114 C115 C116 C111 -0.2(4)
C141 P1 C121 C122 116.60(13)
C131 P1 C121 C122 -124.99(13)
C100 P1 C121 C122 -3.35(15)
C141 P1 C121 C126 -62.96(13)
C131 P1 C121 C126 55.45(13)
C100 P1 C121 C126 177.09(12)
C126 C121 C122 C123 0.7(2)
P1 C121 C122 C123 -178.81(12)
C121 C122 C123 C124 -0.3(2)
C122 C123 C124 C125 -0.5(2)
C123 C124 C125 C126 1.0(2)
C124 C125 C126 C121 -0.6(2)
C122 C121 C126 C125 -0.3(2)
P1 C121 C126 C125 179.28(12)
C141 P1 C131 C136 40.52(14)
C121 P1 C131 C136 -76.90(14)
C100 P1 C131 C136 160.15(12)
C141 P1 C131 C132 -143.20(12)
C121 P1 C131 C132 99.37(13)
C100 P1 C131 C132 -23.58(15)
C136 C131 C132 C133 0.2(2)
P1 C131 C132 C133 -176.08(12)
C131 C132 C133 C134 0.6(2)
C132 C133 C134 C135 -0.7(3)
C133 C134 C135 C136 0.0(3)
C134 C135 C136 C131 0.7(2)
C132 C131 C136 C135 -0.8(2)
P1 C131 C136 C135 175.48(12)
C121 P1 C141 C142 156.51(13)
C131 P1 C141 C142 38.05(15)
C100 P1 C141 C142 -81.87(14)
C121 P1 C141 C146 -31.42(14)
C131 P1 C141 C146 -149.89(12)
C100 P1 C141 C146 90.20(13)
C146 C141 C142 C143 -0.7(2)
P1 C141 C142 C143 171.29(13)
C141 C142 C143 C144 0.4(3)
C142 C143 C144 C145 -0.1(3)
C143 C144 C145 C146 0.1(2)
C144 C145 C146 C141 -0.4(2)
C142 C141 C146 C145 0.7(2)
P1 C141 C146 C145 -171.43(12)
C06 N01 C02 C03 79.04(17)
C07 N01 C02 C03 -156.35(14)
C05 N01 C02 C03 -38.34(16)
N01 C02 C03 C04 25.48(18)
C02 C03 C04 C05 -2.8(2)
C06 N01 C05 C04 -80.95(18)
C02 N01 C05 C04 36.76(17)
C07 N01 C05 C04 157.60(15)
C03 C04 C05 N01 -20.9(2)
C06 N01 C07 C08 55.3(2)
C02 N01 C07 C08 -69.28(18)
C05 N01 C07 C08 176.44(15)
N01 C07 C08 C09 176.07(14)
C07 C08 C09 C10 -178.37(15)
